data_7709298
loop_
_publ_author_name
'Hu, Huaiyu'
'Huang, Junben'
'Guo, Zhiyong'
'Zhang, Min'
'Yang, Zhihua'
'Pan, Shilie'

_publ_section_title
;
 Ba<sub>2</sub>B<sub>5</sub>O<sub>8</sub>(OH)<sub>2</sub>(NO<sub>3</sub>)&#x00B7;3H<sub>2</sub>O:
 the design of an alkaline earth metal borate-nitrate optimized from a
 hydroxylic borate.
;
_journal_issue 5
_journal_name_full 'Dalton transactions (Cambridge, England : 2003)'
_journal_page_first 1979
_journal_page_last 1984
_journal_paper_doi 10.1039/d1dt03660b
_journal_volume 51
_journal_year 2022
_chemical_formula_moiety 'B5 Ba2 H6 N O15, H2 O'
_chemical_formula_sum 'B5 Ba2 H8 N O16'
_chemical_formula_weight 606.80
_space_group_crystal_system monoclinic
_space_group_IT_number 14
_space_group_name_Hall '-P 2ybc'
_space_group_name_H-M_alt 'P 1 21/c 1'
_atom_sites_solution_hydrogens geom
_atom_sites_solution_primary iterative
_atom_sites_solution_secondary difmap
_audit_creation_date 2021-09-06
_audit_creation_method
;
Olex2 1.3
(compiled 2020.11.12 svn.r5f609507 for OlexSys, GUI svn.r6272)
;
_audit_update_record
;
2021-10-18 deposited with the CCDC.	2021-12-20 downloaded from the CCDC.
;
_cell_angle_alpha 90.00
_cell_angle_beta 101.980(4)
_cell_angle_gamma 90.00
_cell_formula_units_Z 4
_cell_length_a 6.6406(6)
_cell_length_b 22.157(2)
_cell_length_c 8.7863(6)
_cell_measurement_reflns_used 2647
_cell_measurement_temperature 301.0
_cell_measurement_theta_max 27.25
_cell_measurement_theta_min 3.00
_cell_volume 1264.62(18)
_computing_cell_refinement 'SAINT V8.40B (?, 2016)'
_computing_data_reduction 'SAINT V8.40B (?, 2016)'
_computing_molecular_graphics 'Olex2 1.3 (Dolomanov et al., 2009)'
_computing_publication_material 'Olex2 1.3 (Dolomanov et al., 2009)'
_computing_structure_refinement 'olex2.refine 1.3 (Bourhis et al., 2015)'
_computing_structure_solution 'olex2.solve 1.3 (Bourhis et al., 2015)'
_diffrn_ambient_temperature 301.0
_diffrn_measured_fraction_theta_full 0.996
_diffrn_measured_fraction_theta_max 0.996
_diffrn_measurement_device_type 'Bruker APEX-II CCD'
_diffrn_measurement_method '\f and \w scans'
_diffrn_radiation_monochromator graphite
_diffrn_radiation_type MoK\a
_diffrn_radiation_wavelength 0.71073
_diffrn_reflns_av_R_equivalents 0.0818
_diffrn_reflns_av_unetI/netI 0.0623
_diffrn_reflns_limit_h_max 8
_diffrn_reflns_limit_h_min -8
_diffrn_reflns_limit_k_max 28
_diffrn_reflns_limit_k_min -25
_diffrn_reflns_limit_l_max 11
_diffrn_reflns_limit_l_min -11
_diffrn_reflns_number 12257
_diffrn_reflns_theta_full 27.51
_diffrn_reflns_theta_max 27.51
_diffrn_reflns_theta_min 1.84
_diffrn_source 'fine-focus sealed tube'
_diffrn_source_current 1.4
_diffrn_source_power 0.07
_diffrn_source_voltage 50.0
_diffrn_standards_number 0
_exptl_absorpt_coefficient_mu 6.287
_exptl_absorpt_correction_T_max 0.7456
_exptl_absorpt_correction_T_min 0.5842
_exptl_absorpt_correction_type none
_exptl_absorpt_process_details
;
SADABS-2016/2 (Bruker,2016/2) was used for absorption correction.
wR2(int) was 0.1067 before and 0.0720 after correction.
The Ratio of minimum to maximum transmission is 0.7835.
The \l/2 correction factor is Not present.
;
_exptl_crystal_colour colorless
_exptl_crystal_density_diffrn 3.187
_exptl_crystal_density_method 'not measured'
_exptl_crystal_description block
_exptl_crystal_F_000 1120
_refine_diff_density_max 1.457
_refine_diff_density_min -1.329
_refine_diff_density_rms 0.251
_refine_ls_extinction_method none
_refine_ls_goodness_of_fit_ref 1.079
_refine_ls_hydrogen_treatment mixed
_refine_ls_matrix_type full
_refine_ls_number_parameters 232
_refine_ls_number_reflns 2904
_refine_ls_number_restraints 11
_refine_ls_restrained_S_all 1.353
_refine_ls_R_factor_all 0.0502
_refine_ls_R_factor_gt 0.0398
_refine_ls_shift/su_max 0.001
_refine_ls_shift/su_mean 0.000
_refine_ls_structure_factor_coef Fsqd
_refine_ls_weighting_details 'calc w=1/[\s^2^(Fo^2^)+(0.0360P)^2^+4.4018P] where P=(Fo^2^+2Fc^2^)/3'
_refine_ls_weighting_scheme calc
_refine_ls_wR_factor_gt 0.0899
_refine_ls_wR_factor_ref 0.1012
_reflns_number_gt 2394
_reflns_number_total 2904
_reflns_threshold_expression >2sigma(I)
_cod_data_source_file d1dt03660b2.cif
_cod_data_source_block 123
_cod_depositor_comments 'Adding full bibliography for 7709298.cif.'
_cod_original_cell_volume 1264.60(19)
_cod_original_formula_sum 'H8 B5 Ba2 N O16'
_cod_database_code 7709298
_olex2_refinement_description
;
1. Others
 Fixed Uiso: H1(0.032) H2(0.033) H3(0.033) H4(0.071) H5(0.071)
 Fixed X: H1(0.9947) H2(0.5148) H3(0.6937) H4(0.6585) H5(0.5405)
 Fixed Y: H1(0.144) H2(0.3547) H3(0.398) H4(0.6123) H5(0.6616)
 Fixed Z: H1(0.7975) H2(1.0217) H3(1.1031) H4(0.7158) H5(0.7158)
;
_olex2_submission_special_instructions 'No special instructions were received'

loop_
_space_group_symop_id
_space_group_symop_operation_xyz
1 'x, y, z'
2 '-x, y+1/2, -z+1/2'
3 '-x, -y, -z'
4 'x, -y-1/2, z-1/2'

loop_
_atom_site_label
_atom_site_type_symbol
_atom_site_fract_x
_atom_site_fract_y
_atom_site_fract_z
_atom_site_U_iso_or_equiv
_atom_site_adp_type
_atom_site_occupancy
_atom_site_symmetry_multiplicity
_atom_site_calc_flag
_atom_site_refinement_flags
_atom_site_disorder_assembly
_atom_site_disorder_group
Ba1 Ba 0.95251(8) 0.28847(2) 0.93260(6) 0.01464(16) Uani 1 1 d D . .
Ba2 Ba 0.54796(9) 0.45620(2) 0.74455(6) 0.01891(17) Uani 1 1 d . . .
O3 O -0.0707(9) 0.3228(2) 0.6177(7) 0.0121(11) Uani 1 1 d . . .
O4 O 0.6459(9) 0.3897(3) 0.5006(7) 0.0150(12) Uani 1 1 d . . .
O5 O 0.2741(8) 0.3620(3) 0.6499(7) 0.0143(12) Uani 1 1 d . . .
O6 O 0.6168(9) 0.3237(3) 0.7118(6) 0.0129(12) Uani 1 1 d . . .
O7 O 0.3395(9) 0.2402(3) 1.0778(7) 0.0137(12) Uani 1 1 d . . .
O8 O 0.3529(8) 0.2870(3) 0.8460(6) 0.0122(12) Uani 1 1 d . . .
O9 O 0.7277(10) 0.4921(3) 0.5094(8) 0.0209(14) Uani 1 1 d D . .
O1 O -0.0002(9) 0.4199(3) 0.5238(8) 0.0204(14) Uani 1 1 d . . .
O2 O 0.9793(12) 0.1829(3) 0.7564(8) 0.0265(15) Uani 1 1 d D . .
H1 H 0.9947 0.1440 0.7975 0.032 Uiso 1 1 calc RD . .
O10 O 0.6245(9) 0.2189(3) 0.9581(7) 0.0140(12) Uani 1 1 d . . .
O11 O 0.6379(11) 0.3759(3) 1.0085(8) 0.0279(16) Uani 1 1 d D . .
H2 H 0.5148 0.3547 1.0217 0.033 Uiso 1 1 calc RD . .
H3 H 0.6937 0.3980 1.1031 0.033 Uiso 1 1 calc RD . .
O12 O 1.3045(13) 0.4703(4) 0.9758(9) 0.0389(19) Uani 1 1 d . . .
O13 O 0.7552(12) 0.4339(4) 0.2836(8) 0.0292(16) Uani 1 1 d D . .
O14 O 0.6489(15) 0.6446(4) 0.7659(11) 0.047(2) Uani 1 1 d GD . .
H4 H 0.6585 0.6123 0.7158 0.071 Uiso 1 1 d GD . .
H5 H 0.5405 0.6616 0.7158 0.071 Uiso 1 1 d G . .
O15 O 1.1043(14) 0.4627(4) 1.1384(9) 0.043(2) Uani 1 1 d . . .
N1 N 1.1519(15) 0.4465(4) 1.0110(12) 0.034(2) Uani 1 1 d . . .
O16 O 1.0463(16) 0.4103(4) 0.9245(10) 0.050(2) Uani 1 1 d . . .
B1 B 0.0652(14) 0.3674(4) 0.5984(11) 0.0138(18) Uani 1 1 d . . .
B2 B 0.7834(16) 0.4332(5) 0.4549(11) 0.0160(19) Uani 1 1 d D . .
B3 B 0.4005(14) 0.3075(4) 0.6975(11) 0.0123(18) Uani 1 1 d . . .
B4 B 0.7003(14) 0.3309(4) 0.5705(10) 0.0112(17) Uani 1 1 d . . .
B5 B 0.4423(15) 0.2476(4) 0.9592(11) 0.0133(18) Uani 1 1 d . . .
H6 H 0.889(10) 0.455(6) 0.277(3) 0.07(5) Uiso 1 1 d D . .
H7 H 0.851(12) 0.517(5) 0.505(15) 0.05(4) Uiso 1 1 d D . .
H8 H 1.133(7) 0.189(6) 0.817(19) 0.15(9) Uiso 1 1 d D . .

loop_
_atom_site_aniso_label
_atom_site_aniso_U_11
_atom_site_aniso_U_22
_atom_site_aniso_U_33
_atom_site_aniso_U_23
_atom_site_aniso_U_13
_atom_site_aniso_U_12
Ba1 0.0111(3) 0.0179(3) 0.0149(3) 0.00229(18) 0.00268(19) 0.00011(19)
Ba2 0.0207(3) 0.0191(3) 0.0178(3) -0.00141(19) 0.0062(2) -0.0017(2)
O3 0.009(3) 0.010(3) 0.018(3) 0.002(2) 0.004(2) -0.002(2)
O4 0.011(3) 0.016(3) 0.018(3) 0.003(2) 0.002(2) 0.001(2)
O5 0.006(3) 0.016(3) 0.020(3) 0.000(2) 0.002(2) 0.000(2)
O6 0.011(3) 0.015(3) 0.013(3) 0.003(2) 0.002(2) 0.000(2)
O7 0.009(3) 0.017(3) 0.017(3) 0.005(2) 0.008(2) 0.005(2)
O8 0.007(3) 0.018(3) 0.014(3) 0.004(2) 0.005(2) 0.001(2)
O9 0.016(3) 0.014(3) 0.034(4) 0.004(3) 0.007(3) -0.002(2)
O1 0.010(3) 0.017(3) 0.033(4) 0.007(3) 0.002(3) -0.002(2)
O2 0.036(4) 0.018(3) 0.026(4) 0.002(3) 0.008(3) 0.000(3)
O10 0.008(3) 0.019(3) 0.016(3) 0.003(2) 0.004(2) 0.004(2)
O11 0.029(4) 0.028(4) 0.027(4) -0.009(3) 0.007(3) -0.002(3)
O12 0.035(4) 0.043(5) 0.046(5) -0.001(4) 0.026(4) -0.005(4)
O13 0.027(4) 0.042(4) 0.019(3) 0.001(3) 0.006(3) -0.008(3)
O14 0.042(5) 0.040(5) 0.055(6) 0.006(4) -0.003(4) 0.008(4)
O15 0.047(5) 0.048(5) 0.040(5) 0.001(4) 0.024(4) -0.007(4)
N1 0.031(5) 0.025(5) 0.046(6) 0.004(4) 0.009(4) 0.001(4)
O16 0.070(7) 0.030(5) 0.051(5) -0.017(4) 0.013(5) -0.015(4)
B1 0.011(4) 0.014(4) 0.018(5) 0.001(3) 0.004(4) -0.005(4)
B2 0.015(5) 0.017(5) 0.016(5) 0.004(4) 0.004(4) 0.003(4)
B3 0.009(4) 0.015(4) 0.012(4) 0.004(3) -0.001(3) -0.001(3)
B4 0.009(4) 0.011(4) 0.015(4) 0.002(3) 0.003(3) 0.001(3)
B5 0.015(5) 0.010(4) 0.016(4) -0.004(3) 0.004(4) -0.003(4)

loop_
_atom_type_symbol
_atom_type_description
_atom_type_scat_dispersion_real
_atom_type_scat_dispersion_imag
_atom_type_scat_source
B B 0.0013 0.0007 'International Tables Vol C Tables 4.2.6.8 and 6.1.1.4'
Ba Ba -0.3244 2.2819 'International Tables Vol C Tables 4.2.6.8 and 6.1.1.4'
H H 0.0000 0.0000 'International Tables Vol C Tables 4.2.6.8 and 6.1.1.4'
N N 0.0061 0.0033 'International Tables Vol C Tables 4.2.6.8 and 6.1.1.4'
O O 0.0106 0.0060 'International Tables Vol C Tables 4.2.6.8 and 6.1.1.4'

loop_
_geom_angle_atom_site_label_1
_geom_angle_atom_site_label_2
_geom_angle_atom_site_label_3
_geom_angle
_geom_angle_site_symmetry_1
_geom_angle_site_symmetry_3
_geom_angle_publ_flag
O3 Ba1 O3 139.05(13) 1_655 4_666 ?
O3 Ba1 O8 67.47(16) 1_655 1_655 ?
O3 Ba1 O2 151.77(18) 1_655 4_566 ?
O3 Ba1 O11 107.07(17) 4_666 . ?
O3 Ba1 O11 98.24(17) 1_655 . ?
O3 Ba1 B4 25.85(18) 1_655 . ?
O3 Ba1 B4 131.95(19) 4_666 . ?
O3 Ba1 B5 89.8(2) 1_655 1_655 ?
O3 Ba1 B5 84.1(2) 4_666 1_655 ?
O3 Ba1 H8 78(4) 1_655 . ?
O3 Ba1 H8 68(5) 4_666 . ?
O6 Ba1 O3 119.66(17) . 4_666 ?
O6 Ba1 O3 50.56(16) . 1_655 ?
O6 Ba1 O7 162.41(16) . 1_655 ?
O6 Ba1 O8 118.01(16) . 1_655 ?
O6 Ba1 O2 89.00(19) . . ?
O6 Ba1 O2 120.58(19) . 4_566 ?
O6 Ba1 O11 58.48(17) . . ?
O6 Ba1 O16 81.9(2) . . ?
O6 Ba1 B4 24.82(19) . . ?
O6 Ba1 B5 139.7(2) . 1_655 ?
O6 Ba1 H8 108(2) . . ?
O7 Ba1 O3 65.54(16) 1_655 4_666 ?
O7 Ba1 O3 113.59(16) 1_655 1_655 ?
O7 Ba1 O8 47.24(16) 1_655 1_655 ?
O7 Ba1 O2 77.30(19) 1_655 . ?
O7 Ba1 O2 76.96(19) 1_655 4_566 ?
O7 Ba1 O11 138.31(18) 1_655 . ?
O7 Ba1 B4 138.55(19) 1_655 . ?
O7 Ba1 B5 23.9(2) 1_655 1_655 ?
O7 Ba1 H8 56.6(15) 1_655 . ?
O8 Ba1 O3 106.69(15) 1_655 4_666 ?
O8 Ba1 O11 140.78(18) 1_655 . ?
O8 Ba1 B4 93.30(19) 1_655 . ?
O8 Ba1 B5 24.0(2) 1_655 1_655 ?
O8 Ba1 H8 54(3) 1_655 . ?
O2 Ba1 O3 68.33(18) . 4_666 ?
O2 Ba1 O3 71.67(18) . 1_655 ?
O2 Ba1 O3 69.06(17) 4_566 4_666 ?
O2 Ba1 O8 71.55(19) . 1_655 ?
O2 Ba1 O8 112.78(19) 4_566 1_655 ?
O2 Ba1 O2 136.33(16) . 4_566 ?
O2 Ba1 O11 62.95(19) 4_566 . ?
O2 Ba1 O11 140.8(2) . . ?
O2 Ba1 B4 141.1(2) 4_566 . ?
O2 Ba1 B4 78.0(2) . . ?
O2 Ba1 B5 97.5(2) 4_566 1_655 ?
O2 Ba1 B5 69.1(2) . 1_655 ?
O2 Ba1 H8 21.6(3) . . ?
O2 Ba1 H8 126(4) 4_566 . ?
O10 Ba1 O3 110.47(17) . 1_655 ?
O10 Ba1 O3 49.53(16) . 4_666 ?
O10 Ba1 O6 70.87(17) . . ?
O10 Ba1 O7 114.66(17) . 1_655 ?
O10 Ba1 O8 143.73(17) . 1_655 ?
O10 Ba1 O2 73.66(19) . . ?
O10 Ba1 O2 85.98(19) . 4_566 ?
O10 Ba1 O11 75.08(18) . . ?
O10 Ba1 O16 138.0(3) . . ?
O10 Ba1 B4 89.2(2) . . ?
O10 Ba1 B5 128.8(2) . 1_655 ?
O10 Ba1 H8 90(3) . . ?
O11 Ba1 B4 78.5(2) . . ?
O11 Ba1 B5 150.1(2) . 1_655 ?
O11 Ba1 H8 162.2(9) . . ?
O16 Ba1 O3 149.0(2) . 4_666 ?
O16 Ba1 O3 71.5(2) . 1_655 ?
O16 Ba1 O7 101.0(2) . 1_655 ?
O16 Ba1 O8 77.4(2) . 1_655 ?
O16 Ba1 O2 81.0(2) . 4_566 ?
O16 Ba1 O2 138.6(2) . . ?
O16 Ba1 O11 63.3(3) . . ?
O16 Ba1 B4 77.1(2) . . ?
O16 Ba1 B5 92.6(3) . 1_655 ?
O16 Ba1 H8 130(4) . . ?
B4 Ba1 H8 92(3) . . ?
B5 Ba1 B4 115.1(2) 1_655 . ?
B5 Ba1 H8 47.7(9) 1_655 . ?
O4 Ba2 O6 48.93(16) . . ?
O4 Ba2 O9 79.81(18) . 3_666 ?
O4 Ba2 O11 104.46(18) . . ?
O4 Ba2 O12 149.3(2) . 1_455 ?
O4 Ba2 O12 147.6(2) . 3_767 ?
O4 Ba2 O13 126.75(17) . 3_666 ?
O4 Ba2 O15 107.5(2) . 3_767 ?
O4 Ba2 B2 25.8(2) . . ?
O4 Ba2 B4 24.42(18) . . ?
O5 Ba2 O4 67.38(17) . . ?
O5 Ba2 O6 48.58(16) . . ?
O5 Ba2 O9 77.93(17) . 3_666 ?
O5 Ba2 O11 77.94(18) . . ?
O5 Ba2 O12 82.2(2) . 1_455 ?
O5 Ba2 O12 138.55(19) . 3_767 ?
O5 Ba2 O13 100.94(18) . 3_666 ?
O5 Ba2 O15 169.0(2) . 3_767 ?
O5 Ba2 B2 92.2(2) . . ?
O5 Ba2 B4 59.53(19) . . ?
O6 Ba2 O13 149.52(18) . 3_666 ?
O6 Ba2 B2 70.6(2) . . ?
O6 Ba2 B4 25.39(18) . . ?
O9 Ba2 O4 50.16(18) . . ?
O9 Ba2 O5 110.89(18) . . ?
O9 Ba2 O6 114.15(17) 3_666 . ?
O9 Ba2 O6 96.59(17) . . ?
O9 Ba2 O9 66.0(2) . 3_666 ?
O9 Ba2 O11 151.5(2) 3_666 . ?
O9 Ba2 O11 138.0(2) . . ?
O9 Ba2 O12 110.6(2) . 3_767 ?
O9 Ba2 O12 119.0(2) 3_666 3_767 ?
O9 Ba2 O12 98.5(2) 3_666 1_455 ?
O9 Ba2 O12 155.7(2) . 1_455 ?
O9 Ba2 O13 95.10(18) . 3_666 ?
O9 Ba2 O13 47.26(18) 3_666 3_666 ?
O9 Ba2 O15 69.4(2) . 3_767 ?
O9 Ba2 O15 111.3(2) 3_666 3_767 ?
O9 Ba2 B2 26.0(2) . . ?
O9 Ba2 B2 77.6(2) 3_666 . ?
O9 Ba2 B4 100.3(2) 3_666 . ?
O9 Ba2 B4 71.3(2) . . ?
O11 Ba2 O6 57.48(17) . . ?
O11 Ba2 O12 72.1(2) . 3_767 ?
O11 Ba2 O13 124.36(18) . 3_666 ?
O11 Ba2 O15 94.6(2) . 3_767 ?
O11 Ba2 B2 118.3(2) . . ?
O11 Ba2 B4 80.1(2) . . ?
O12 Ba2 O6 126.3(2) 3_767 . ?
O12 Ba2 O6 107.2(2) 1_455 . ?
O12 Ba2 O11 63.3(2) 1_455 . ?
O12 Ba2 O12 59.1(3) 1_455 3_767 ?
O12 Ba2 O13 61.5(2) 1_455 3_666 ?
O12 Ba2 O13 74.5(2) 3_767 3_666 ?
O12 Ba2 O15 101.7(2) 1_455 3_767 ?
O12 Ba2 B2 127.0(2) 3_767 . ?
O12 Ba2 B2 173.8(3) 1_455 . ?
O12 Ba2 B4 131.9(2) 1_455 . ?
O12 Ba2 B4 138.1(2) 3_767 . ?
O13 Ba2 B2 117.4(2) 3_666 . ?
O13 Ba2 B4 147.0(2) 3_666 . ?
O15 Ba2 O6 120.6(2) 3_767 . ?
O15 Ba2 O12 42.9(2) 3_767 3_767 ?
O15 Ba2 O13 89.9(2) 3_767 3_666 ?
O15 Ba2 B2 84.3(2) 3_767 . ?
O15 Ba2 B4 111.7(2) 3_767 . ?
B2 Ba2 B4 45.3(2) . . ?
Ba1 O3 Ba1 108.21(18) 1_455 4_465 ?
B1 O3 Ba1 114.8(5) . 4_465 ?
B1 O3 Ba1 114.1(5) . 1_455 ?
B1 O3 B4 122.2(7) . 1_455 ?
B4 O3 Ba1 96.5(4) 1_455 4_465 ?
B4 O3 Ba1 98.5(4) 1_455 1_455 ?
B2 O4 Ba2 97.1(5) . . ?
B2 O4 B4 127.0(7) . . ?
B4 O4 Ba2 103.1(5) . . ?
B1 O5 Ba2 125.9(5) . . ?
B1 O5 B3 129.8(7) . . ?
B3 O5 Ba2 103.3(5) . . ?
Ba1 O6 Ba2 109.17(19) . . ?
B3 O6 Ba1 129.1(5) . . ?
B3 O6 Ba2 94.8(5) . . ?
B3 O6 B4 119.4(6) . . ?
B4 O6 Ba1 103.5(5) . . ?
B4 O6 Ba2 93.8(4) . . ?
B3 O7 Ba1 132.5(5) 4_566 1_455 ?
B5 O7 Ba1 99.3(5) . 1_455 ?
B5 O7 B3 121.2(7) . 4_566 ?
B3 O8 Ba1 127.0(5) . 1_455 ?
B5 O8 Ba1 95.7(5) . 1_455 ?
B5 O8 B3 134.5(7) . . ?
Ba2 O9 Ba2 114.0(2) . 3_666 ?
Ba2 O9 H7 134(7) . . ?
Ba2 O9 H7 99(8) 3_666 . ?
B2 O9 Ba2 105.7(5) . 3_666 ?
B2 O9 Ba2 99.7(5) . . ?
B2 O9 H7 102(8) . . ?
B1 O1 B2 123.9(7) . 1_455 ?
Ba1 O2 Ba1 111.1(2) . 4_565 ?
Ba1 O2 H1 124.5 . . ?
Ba1 O2 H1 124.5 4_565 . ?
Ba1 O2 H8 77.5(8) . . ?
Ba1 O2 H8 109(10) 4_565 . ?
H1 O2 H8 84.5 . . ?
B4 O10 Ba1 107.9(5) 4_566 . ?
B5 O10 Ba1 117.6(5) . . ?
B5 O10 B4 121.0(7) . 4_566 ?
Ba1 O11 H2 110.8 . . ?
Ba1 O11 H3 110.8 . . ?
Ba2 O11 Ba1 104.8(2) . . ?
Ba2 O11 H2 110.8 . . ?
Ba2 O11 H3 110.8 . . ?
H2 O11 H3 108.9 . . ?
Ba2 O12 Ba2 120.9(3) 1_655 3_767 ?
N1 O12 Ba2 100.1(6) . 3_767 ?
N1 O12 Ba2 138.0(7) . 1_655 ?
Ba2 O13 H6 101(8) 3_666 . ?
B2 O13 Ba2 91.9(5) . 3_666 ?
B2 O13 H6 97.8(13) . . ?
H4 O14 H5 104.5 . . ?
N1 O15 Ba2 99.2(6) . 3_767 ?
O12 N1 O15 117.7(9) . . ?
O16 N1 O12 121.3(10) . . ?
O16 N1 O15 121.0(10) . . ?
N1 O16 Ba1 136.6(8) . . ?
O5 B1 O3 122.8(8) . . ?
O1 B1 O3 121.5(8) . . ?
O1 B1 O5 115.7(7) . . ?
O4 B2 Ba2 57.2(4) . . ?
O4 B2 O9 106.8(7) . . ?
O4 B2 O1 111.9(7) . 1_655 ?
O4 B2 O13 109.7(8) . . ?
O9 B2 Ba2 54.3(4) . . ?
O9 B2 O1 109.6(8) . 1_655 ?
O9 B2 O13 109.6(7) . . ?
O1 B2 Ba2 107.1(5) 1_655 . ?
O1 B2 O13 109.1(7) 1_655 . ?
O13 B2 Ba2 143.7(6) . . ?
O5 B3 Ba2 51.9(4) . . ?
O5 B3 O7 108.9(7) . 4_565 ?
O6 B3 Ba2 60.2(4) . . ?
O6 B3 O5 108.2(7) . . ?
O6 B3 O7 110.8(7) . 4_565 ?
O6 B3 O8 112.8(7) . . ?
O7 B3 Ba2 142.7(5) 4_565 . ?
O8 B3 Ba2 107.2(5) . . ?
O8 B3 O5 106.7(7) . . ?
O8 B3 O7 109.3(7) . 4_565 ?
Ba1 B4 Ba1 86.4(2) . 4_565 ?
Ba1 B4 Ba2 86.6(2) . . ?
Ba2 B4 Ba1 168.6(3) . 4_565 ?
O3 B4 Ba1 55.6(4) 1_655 . ?
O3 B4 Ba1 58.1(4) 1_655 4_565 ?
O3 B4 Ba2 110.5(5) 1_655 . ?
O4 B4 Ba1 132.3(5) . . ?
O4 B4 Ba1 129.0(5) . 4_565 ?
O4 B4 Ba2 52.5(4) . . ?
O4 B4 O3 111.9(7) . 1_655 ?
O4 B4 O6 110.5(7) . . ?
O4 B4 O10 111.2(7) . 4_565 ?
O6 B4 Ba1 120.3(5) . 4_565 ?
O6 B4 Ba1 51.6(4) . . ?
O6 B4 Ba2 60.8(4) . . ?
O6 B4 O3 106.9(6) . 1_655 ?
O6 B4 O10 110.0(7) . 4_565 ?
O10 B4 Ba1 47.9(4) 4_565 4_565 ?
O10 B4 Ba1 116.4(5) 4_565 . ?
O10 B4 Ba2 143.4(5) 4_565 . ?
O10 B4 O3 106.0(6) 4_565 1_655 ?
O7 B5 Ba1 56.8(4) . 1_455 ?
O8 B5 Ba1 60.3(4) . 1_455 ?
O8 B5 O7 114.9(8) . . ?
O8 B5 O10 123.0(8) . . ?
O10 B5 Ba1 167.4(6) . 1_455 ?
O10 B5 O7 122.1(8) . . ?

loop_
_geom_bond_atom_site_label_1
_geom_bond_atom_site_label_2
_geom_bond_distance
_geom_bond_site_symmetry_2
_geom_bond_publ_flag
Ba1 O3 2.842(6) 1_655 ?
Ba1 O3 2.974(6) 4_666 ?
Ba1 O6 2.747(6) . ?
Ba1 O7 2.831(6) 1_655 ?
Ba1 O8 2.913(5) 1_655 ?
Ba1 O2 2.832(7) . ?
Ba1 O2 2.884(7) 4_566 ?
Ba1 O10 2.716(6) . ?
Ba1 O11 3.023(7) . ?
Ba1 O16 2.774(8) . ?
Ba1 B4 3.406(9) . ?
Ba1 B5 3.338(10) 1_655 ?
Ba1 H8 2.800(13) . ?
Ba2 O4 2.788(6) . ?
Ba2 O5 2.780(6) . ?
Ba2 O6 2.994(6) . ?
Ba2 O9 2.818(6) 3_666 ?
Ba2 O9 2.712(7) . ?
Ba2 O11 2.886(7) . ?
Ba2 O12 2.941(8) 3_767 ?
Ba2 O12 2.864(7) 1_455 ?
Ba2 O13 3.136(8) 3_666 ?
Ba2 O15 2.939(9) 3_767 ?
Ba2 B2 3.291(10) . ?
Ba2 B4 3.422(9) . ?
O3 Ba1 2.842(6) 1_455 ?
O3 Ba1 2.974(6) 4_465 ?
O3 B1 1.374(10) . ?
O3 B4 1.502(11) 1_455 ?
O4 B2 1.441(11) . ?
O4 B4 1.452(10) . ?
O5 B1 1.372(11) . ?
O5 B3 1.481(11) . ?
O6 B3 1.460(11) . ?
O6 B4 1.470(10) . ?
O7 Ba1 2.831(6) 1_455 ?
O7 B3 1.487(11) 4_566 ?
O7 B5 1.368(11) . ?
O8 Ba1 2.913(5) 1_455 ?
O8 B3 1.476(10) . ?
O8 B5 1.364(11) . ?
O9 Ba2 2.818(6) 3_666 ?
O9 B2 1.465(12) . ?
O9 H7 0.988(13) . ?
O1 B1 1.360(11) . ?
O1 B2 1.469(12) 1_455 ?
O2 Ba1 2.884(7) 4_565 ?
O2 H1 0.9300 . ?
O2 H8 1.058(13) . ?
O10 B4 1.497(11) 4_566 ?
O10 B5 1.368(11) . ?
O11 H2 0.9700 . ?
O11 H3 0.9700 . ?
O12 Ba2 2.941(8) 3_767 ?
O12 Ba2 2.864(7) 1_655 ?
O12 N1 1.237(12) . ?
O13 Ba2 3.136(8) 3_666 ?
O13 B2 1.478(12) . ?
O13 H6 1.013(9) . ?
O14 H4 0.8507 . ?
O14 H5 0.8495 . ?
O15 Ba2 2.939(9) 3_767 ?
O15 N1 1.276(12) . ?
N1 O16 1.222(12) . ?
B2 O1 1.469(11) 1_655 ?
B3 O7 1.487(11) 4_565 ?
B4 Ba1 3.480(9) 4_565 ?
B4 O3 1.502(10) 1_655 ?
B4 O10 1.497(11) 4_565 ?
B5 Ba1 3.338(10) 1_455 ?

loop_
_geom_torsion_atom_site_label_1
_geom_torsion_atom_site_label_2
_geom_torsion_atom_site_label_3
_geom_torsion_atom_site_label_4
_geom_torsion
_geom_torsion_site_symmetry_1
_geom_torsion_site_symmetry_2
_geom_torsion_site_symmetry_3
_geom_torsion_site_symmetry_4
_geom_torsion_publ_flag
Ba1 O3 B1 O5 57.5(10) 1_455 . . . ?
Ba1 O3 B1 O5 -68.2(9) 4_465 . . . ?
Ba1 O3 B1 O1 -123.7(7) 1_455 . . . ?
Ba1 O3 B1 O1 110.6(8) 4_465 . . . ?
Ba1 O6 B3 Ba2 119.5(5) . . . . ?
Ba1 O6 B3 O5 139.8(5) . . . . ?
Ba1 O6 B3 O7 -100.8(7) . . . 4_565 ?
Ba1 O6 B3 O8 22.0(10) . . . . ?
Ba1 O6 B4 Ba1 56.2(5) . . . 4_565 ?
Ba1 O6 B4 Ba2 -110.8(3) . . . . ?
Ba1 O6 B4 O3 -6.3(7) . . . 1_655 ?
Ba1 O6 B4 O4 -128.4(6) . . . . ?
Ba1 O6 B4 O10 108.4(6) . . . 4_565 ?
Ba1 O7 B5 O8 17.1(8) 1_455 . . . ?
Ba1 O7 B5 O10 -165.0(7) 1_455 . . . ?
Ba1 O8 B3 Ba2 92.4(5) 1_455 . . . ?
Ba1 O8 B3 O5 38.0(9) 1_455 . . . ?
Ba1 O8 B3 O6 156.7(5) 1_455 . . . ?
Ba1 O8 B3 O7 -79.7(8) 1_455 . . 4_565 ?
Ba1 O8 B5 O7 -16.4(7) 1_455 . . . ?
Ba1 O8 B5 O10 165.7(7) 1_455 . . . ?
Ba1 O10 B5 Ba1 155(3) . . . 1_455 ?
Ba1 O10 B5 O7 -124.0(7) . . . . ?
Ba1 O10 B5 O8 53.7(10) . . . . ?
Ba2 O4 B2 O9 -23.2(7) . . . . ?
Ba2 O4 B2 O1 96.7(7) . . . 1_655 ?
Ba2 O4 B2 O13 -141.9(6) . . . . ?
Ba2 O4 B4 Ba1 -36.8(7) . . . . ?
Ba2 O4 B4 Ba1 -165.6(4) . . . 4_565 ?
Ba2 O4 B4 O3 -99.6(6) . . . 1_655 ?
Ba2 O4 B4 O6 19.4(7) . . . . ?
Ba2 O4 B4 O10 142.0(5) . . . 4_565 ?
Ba2 O5 B1 O3 -150.4(6) . . . . ?
Ba2 O5 B1 O1 30.7(10) . . . . ?
Ba2 O5 B3 O6 -22.6(7) . . . . ?
Ba2 O5 B3 O7 -143.1(5) . . . 4_565 ?
Ba2 O5 B3 O8 99.1(6) . . . . ?
Ba2 O6 B3 O5 20.4(6) . . . . ?
Ba2 O6 B3 O7 139.7(6) . . . 4_565 ?
Ba2 O6 B3 O8 -97.5(6) . . . . ?
Ba2 O6 B4 Ba1 167.0(4) . . . 4_565 ?
Ba2 O6 B4 Ba1 110.8(3) . . . . ?
Ba2 O6 B4 O3 104.5(5) . . . 1_655 ?
Ba2 O6 B4 O4 -17.6(6) . . . . ?
Ba2 O6 B4 O10 -140.8(5) . . . 4_565 ?
Ba2 O9 B2 Ba2 -118.4(4) 3_666 . . . ?
Ba2 O9 B2 O4 24.1(7) . . . . ?
Ba2 O9 B2 O4 -94.3(6) 3_666 . . . ?
Ba2 O9 B2 O1 144.3(5) 3_666 . . 1_655 ?
Ba2 O9 B2 O1 -97.3(6) . . . 1_655 ?
Ba2 O9 B2 O13 24.5(8) 3_666 . . . ?
Ba2 O9 B2 O13 142.9(6) . . . . ?
Ba2 O12 N1 O15 4.2(10) 3_767 . . . ?
Ba2 O12 N1 O15 172.0(7) 1_655 . . . ?
Ba2 O12 N1 O16 -10.5(17) 1_655 . . . ?
Ba2 O12 N1 O16 -178.2(9) 3_767 . . . ?
Ba2 O13 B2 Ba2 34.9(10) 3_666 . . . ?
Ba2 O13 B2 O4 95.9(6) 3_666 . . . ?
Ba2 O13 B2 O9 -21.0(7) 3_666 . . . ?
Ba2 O13 B2 O1 -141.1(6) 3_666 . . 1_655 ?
Ba2 O15 N1 O12 -4.2(10) 3_767 . . . ?
Ba2 O15 N1 O16 178.2(9) 3_767 . . . ?
O3 Ba1 O6 Ba2 -94.8(2) 1_655 . . . ?
O3 Ba1 O6 Ba2 134.09(17) 4_666 . . . ?
O3 Ba1 O6 B3 151.9(7) 1_655 . . . ?
O3 Ba1 O6 B3 20.8(7) 4_666 . . . ?
O3 Ba1 O6 B4 -127.0(4) 4_666 . . . ?
O3 Ba1 O6 B4 4.1(4) 1_655 . . . ?
O3 Ba1 O2 Ba1 -0.7(2) 1_655 . . 4_565 ?
O3 Ba1 O2 Ba1 170.4(3) 4_666 . . 4_565 ?
O3 Ba1 O10 B4 1.3(4) 4_666 . . 4_566 ?
O3 Ba1 O10 B4 139.2(4) 1_655 . . 4_566 ?
O3 Ba1 O10 B5 142.4(6) 4_666 . . . ?
O3 Ba1 O10 B5 -79.7(6) 1_655 . . . ?
O3 Ba1 O11 Ba2 -9.4(2) 1_655 . . . ?
O3 Ba1 O11 Ba2 -156.87(18) 4_666 . . . ?
O3 Ba1 O16 N1 -150.8(12) 1_655 . . . ?
O3 Ba1 O16 N1 20.9(15) 4_666 . . . ?
O3 Ba1 B4 Ba1 -65.0(3) 4_666 . . 4_565 ?
O3 Ba1 B4 Ba1 53.3(4) 1_655 . . 4_565 ?
O3 Ba1 B4 Ba2 123.9(2) 4_666 . . . ?
O3 Ba1 B4 Ba2 -117.8(5) 1_655 . . . ?
O3 Ba1 B4 O3 -118.3(4) 4_666 . . 1_655 ?
O3 Ba1 B4 O4 152.3(6) 4_666 . . . ?
O3 Ba1 B4 O4 -89.4(8) 1_655 . . . ?
O3 Ba1 B4 O6 69.0(5) 4_666 . . . ?
O3 Ba1 B4 O6 -172.7(8) 1_655 . . . ?
O3 Ba1 B4 O10 91.9(7) 1_655 . . 4_565 ?
O3 Ba1 B4 O10 -26.4(7) 4_666 . . 4_565 ?
O4 Ba2 O5 B1 -122.3(6) . . . . ?
O4 Ba2 O5 B3 68.2(5) . . . . ?
O4 Ba2 O6 Ba1 117.0(3) . . . . ?
O4 Ba2 O6 B3 -108.7(5) . . . . ?
O4 Ba2 O6 B4 11.3(4) . . . . ?
O4 Ba2 O9 Ba2 96.8(3) . . . 3_666 ?
O4 Ba2 O9 B2 -15.3(5) . . . . ?
O4 Ba2 O11 Ba1 24.1(2) . . . . ?
O4 Ba2 B2 O9 152.3(8) . . . . ?
O4 Ba2 B2 O1 -105.5(7) . . . 1_655 ?
O4 Ba2 B2 O13 78.5(11) . . . . ?
O4 Ba2 B3 O5 -100.0(5) . . . . ?
O4 Ba2 B3 O6 55.2(4) . . . . ?
O4 Ba2 B3 O7 -30.4(8) . . . 4_565 ?
O4 Ba2 B3 O8 162.0(6) . . . . ?
O4 Ba2 B4 Ba1 102.1(16) . . . 4_565 ?
O4 Ba2 B4 Ba1 153.6(6) . . . . ?
O4 Ba2 B4 O3 102.5(7) . . . 1_655 ?
O4 Ba2 B4 O6 -159.1(8) . . . . ?
O4 Ba2 B4 O10 -74.5(9) . . . 4_565 ?
O5 Ba2 O4 B2 163.7(5) . . . . ?
O5 Ba2 O4 B4 -65.7(5) . . . . ?
O5 Ba2 O6 Ba1 -147.9(3) . . . . ?
O5 Ba2 O6 B3 -13.6(4) . . . . ?
O5 Ba2 O6 B4 106.4(5) . . . . ?
O5 Ba2 O9 Ba2 65.5(3) . . . 3_666 ?
O5 Ba2 O9 B2 -46.5(5) . . . . ?
O5 Ba2 O11 Ba1 86.7(2) . . . . ?
O5 Ba2 B2 O4 -15.0(5) . . . . ?
O5 Ba2 B2 O9 137.3(5) . . . . ?
O5 Ba2 B2 O1 -120.5(5) . . . 1_655 ?
O5 Ba2 B2 O13 63.5(10) . . . . ?
O5 Ba2 B3 O6 155.2(8) . . . . ?
O5 Ba2 B3 O7 69.6(9) . . . 4_565 ?
O5 Ba2 B3 O8 -98.0(7) . . . . ?
O5 Ba2 B4 Ba1 -155.4(15) . . . 4_565 ?
O5 Ba2 B4 Ba1 -103.9(2) . . . . ?
O5 Ba2 B4 O3 -155.1(6) . . . 1_655 ?
O5 Ba2 B4 O4 102.5(5) . . . . ?
O5 Ba2 B4 O6 -56.6(4) . . . . ?
O5 Ba2 B4 O10 28.0(8) . . . 4_565 ?
O6 Ba1 O2 Ba1 47.7(2) . . . 4_565 ?
O6 Ba1 O10 B4 171.2(5) . . . 4_566 ?
O6 Ba1 O10 B5 -47.6(6) . . . . ?
O6 Ba1 O11 Ba2 -42.09(19) . . . . ?
O6 Ba1 O16 N1 158.2(12) . . . . ?
O6 Ba1 B4 Ba1 -134.0(5) . . . 4_565 ?
O6 Ba1 B4 Ba2 54.9(4) . . . . ?
O6 Ba1 B4 O3 172.7(8) . . . 1_655 ?
O6 Ba1 B4 O4 83.3(8) . . . . ?
O6 Ba1 B4 O10 -95.4(7) . . . 4_565 ?
O6 Ba2 O4 B2 -142.3(5) . . . . ?
O6 Ba2 O4 B4 -11.7(4) . . . . ?
O6 Ba2 O5 B1 -176.8(7) . . . . ?
O6 Ba2 O5 B3 13.7(4) . . . . ?
O6 Ba2 O9 Ba2 113.5(2) . . . 3_666 ?
O6 Ba2 O9 B2 1.5(5) . . . . ?
O6 Ba2 O11 Ba1 38.45(17) . . . . ?
O6 Ba2 B2 O4 29.3(4) . . . . ?
O6 Ba2 B2 O9 -178.4(5) . . . . ?
O6 Ba2 B2 O1 -76.2(5) . . . 1_655 ?
O6 Ba2 B2 O13 107.8(11) . . . . ?
O6 Ba2 B3 O5 -155.2(8) . . . . ?
O6 Ba2 B3 O7 -85.6(10) . . . 4_565 ?
O6 Ba2 B3 O8 106.8(7) . . . . ?
O6 Ba2 B4 Ba1 -47.3(4) . . . . ?
O6 Ba2 B4 Ba1 -98.8(16) . . . 4_565 ?
O6 Ba2 B4 O3 -98.5(7) . . . 1_655 ?
O6 Ba2 B4 O4 159.1(8) . . . . ?
O6 Ba2 B4 O10 84.6(9) . . . 4_565 ?
O7 Ba1 O6 Ba2 -123.2(5) 1_655 . . . ?
O7 Ba1 O6 B3 123.5(7) 1_655 . . . ?
O7 Ba1 O6 B4 -24.2(8) 1_655 . . . ?
O7 Ba1 O2 Ba1 -121.2(3) 1_655 . . 4_565 ?
O7 Ba1 O10 B4 9.3(5) 1_655 . . 4_566 ?
O7 Ba1 O10 B5 150.4(6) 1_655 . . . ?
O7 Ba1 O11 Ba2 131.0(2) 1_655 . . . ?
O7 Ba1 O16 N1 -39.4(12) 1_655 . . . ?
O7 Ba1 B4 Ba1 35.2(4) 1_655 . . 4_565 ?
O7 Ba1 B4 Ba2 -135.9(2) 1_655 . . . ?
O7 Ba1 B4 O3 -18.1(6) 1_655 . . 1_655 ?
O7 Ba1 B4 O4 -107.5(7) 1_655 . . . ?
O7 Ba1 B4 O6 169.2(4) 1_655 . . . ?
O7 Ba1 B4 O10 73.8(6) 1_655 . . 4_565 ?
O8 Ba1 O6 Ba2 -93.3(2) 1_655 . . . ?
O8 Ba1 O6 B3 153.5(6) 1_655 . . . ?
O8 Ba1 O6 B4 5.7(5) 1_655 . . . ?
O8 Ba1 O2 Ba1 -72.3(2) 1_655 . . 4_565 ?
O8 Ba1 O10 B4 59.7(6) 1_655 . . 4_566 ?
O8 Ba1 O10 B5 -159.2(5) 1_655 . . . ?
O8 Ba1 O11 Ba2 54.8(3) 1_655 . . . ?
O8 Ba1 O16 N1 -80.6(12) 1_655 . . . ?
O8 Ba1 B4 Ba1 51.00(19) 1_655 . . 4_565 ?
O8 Ba1 B4 Ba2 -120.10(18) 1_655 . . . ?
O8 Ba1 B4 O3 -2.3(4) 1_655 . . 1_655 ?
O8 Ba1 B4 O4 -91.6(7) 1_655 . . . ?
O8 Ba1 B4 O6 -175.0(4) 1_655 . . . ?
O8 Ba1 B4 O10 89.6(5) 1_655 . . 4_565 ?
O9 Ba2 O4 B2 82.6(5) 3_666 . . . ?
O9 Ba2 O4 B2 15.4(5) . . . . ?
O9 Ba2 O4 B4 -146.8(5) 3_666 . . . ?
O9 Ba2 O4 B4 146.0(5) . . . . ?
O9 Ba2 O5 B1 -38.5(6) 3_666 . . . ?
O9 Ba2 O5 B1 -96.7(6) . . . . ?
O9 Ba2 O5 B3 152.0(5) 3_666 . . . ?
O9 Ba2 O5 B3 93.8(5) . . . . ?
O9 Ba2 O6 Ba1 166.64(18) 3_666 . . . ?
O9 Ba2 O6 Ba1 100.0(2) . . . . ?
O9 Ba2 O6 B3 -125.7(4) . . . . ?
O9 Ba2 O6 B3 -59.1(5) 3_666 . . . ?
O9 Ba2 O6 B4 60.9(5) 3_666 . . . ?
O9 Ba2 O6 B4 -5.8(5) . . . . ?
O9 Ba2 O9 Ba2 0.0 3_666 . . 3_666 ?
O9 Ba2 O9 B2 -112.1(6) 3_666 . . . ?
O9 Ba2 O11 Ba1 119.4(4) 3_666 . . . ?
O9 Ba2 O11 Ba1 -21.2(4) . . . . ?
O9 Ba2 B2 O4 -152.3(8) . . . . ?
O9 Ba2 B2 O4 -92.2(5) 3_666 . . . ?
O9 Ba2 B2 O9 60.1(5) 3_666 . . . ?
O9 Ba2 B2 O1 102.3(8) . . . 1_655 ?
O9 Ba2 B2 O1 162.4(6) 3_666 . . 1_655 ?
O9 Ba2 B2 O13 -13.6(10) 3_666 . . . ?
O9 Ba2 B2 O13 -73.8(10) . . . . ?
O9 Ba2 B3 O5 -95.8(5) . . . . ?
O9 Ba2 B3 O5 -27.8(5) 3_666 . . . ?
O9 Ba2 B3 O6 127.4(4) 3_666 . . . ?
O9 Ba2 B3 O6 59.4(5) . . . . ?
O9 Ba2 B3 O7 -26.2(9) . . . 4_565 ?
O9 Ba2 B3 O7 41.8(9) 3_666 . . 4_565 ?
O9 Ba2 B3 O8 -125.8(5) 3_666 . . . ?
O9 Ba2 B3 O8 166.2(5) . . . . ?
O9 Ba2 B4 Ba1 126.7(2) . . . . ?
O9 Ba2 B4 Ba1 -173.14(17) 3_666 . . . ?
O9 Ba2 B4 Ba1 135.3(14) 3_666 . . 4_565 ?
O9 Ba2 B4 Ba1 75.1(15) . . . 4_565 ?
O9 Ba2 B4 O3 135.7(5) 3_666 . . 1_655 ?
O9 Ba2 B4 O3 75.5(5) . . . 1_655 ?
O9 Ba2 B4 O4 33.2(5) 3_666 . . . ?
O9 Ba2 B4 O4 -27.0(4) . . . . ?
O9 Ba2 B4 O6 174.0(5) . . . . ?
O9 Ba2 B4 O6 -125.9(4) 3_666 . . . ?
O9 Ba2 B4 O10 -41.3(9) 3_666 . . 4_565 ?
O9 Ba2 B4 O10 -101.4(9) . . . 4_565 ?
O2 Ba1 O6 Ba2 -161.7(2) . . . . ?
O2 Ba1 O6 Ba2 52.2(3) 4_566 . . . ?
O2 Ba1 O6 B3 -61.1(7) 4_566 . . . ?
O2 Ba1 O6 B3 85.0(6) . . . . ?
O2 Ba1 O6 B4 -62.7(5) . . . . ?
O2 Ba1 O6 B4 151.2(4) 4_566 . . . ?
O2 Ba1 O2 Ba1 -176.33(16) 4_566 . . 4_565 ?
O2 Ba1 O10 B4 76.5(5) . . . 4_566 ?
O2 Ba1 O10 B4 -64.4(5) 4_566 . . 4_566 ?
O2 Ba1 O10 B5 76.7(6) 4_566 . . . ?
O2 Ba1 O10 B5 -142.4(6) . . . . ?
O2 Ba1 O11 Ba2 148.3(3) 4_566 . . . ?
O2 Ba1 O11 Ba2 -80.4(3) . . . . ?
O2 Ba1 O16 N1 -122.6(11) . . . . ?
O2 Ba1 O16 N1 35.3(11) 4_566 . . . ?
O2 Ba1 B4 Ba1 -19.34(19) . . . 4_565 ?
O2 Ba1 B4 Ba1 -175.4(2) 4_566 . . 4_565 ?
O2 Ba1 B4 Ba2 13.5(4) 4_566 . . . ?
O2 Ba1 B4 Ba2 169.6(2) . . . . ?
O2 Ba1 B4 O3 -72.6(4) . . . 1_655 ?
O2 Ba1 B4 O3 131.3(4) 4_566 . . 1_655 ?
O2 Ba1 B4 O4 41.9(9) 4_566 . . . ?
O2 Ba1 B4 O4 -162.0(7) . . . . ?
O2 Ba1 B4 O6 -41.4(6) 4_566 . . . ?
O2 Ba1 B4 O6 114.7(5) . . . . ?
O2 Ba1 B4 O10 19.3(5) . . . 4_565 ?
O2 Ba1 B4 O10 -136.8(5) 4_566 . . 4_565 ?
O10 Ba1 O6 Ba2 125.3(2) . . . . ?
O10 Ba1 O6 B3 12.0(6) . . . . ?
O10 Ba1 O6 B4 -135.8(5) . . . . ?
O10 Ba1 O2 Ba1 118.1(3) . . . 4_565 ?
O10 Ba1 O11 Ba2 -118.5(2) . . . . ?
O10 Ba1 O16 N1 108.9(12) . . . . ?
O10 Ba1 B4 Ba1 -92.79(19) . . . 4_565 ?
O10 Ba1 B4 Ba2 96.10(19) . . . . ?
O10 Ba1 B4 O3 -146.1(4) . . . 1_655 ?
O10 Ba1 B4 O4 124.6(7) . . . . ?
O10 Ba1 B4 O6 41.2(5) . . . . ?
O10 Ba1 B4 O10 -54.2(5) . . . 4_565 ?
O11 Ba1 O6 Ba2 41.4(2) . . . . ?
O11 Ba1 O6 B3 -71.9(6) . . . . ?
O11 Ba1 O6 B4 140.4(5) . . . . ?
O11 Ba1 O2 Ba1 79.7(4) . . . 4_565 ?
O11 Ba1 O10 B4 -127.5(5) . . . 4_566 ?
O11 Ba1 O10 B5 13.7(6) . . . . ?
O11 Ba1 O16 N1 99.5(12) . . . . ?
O11 Ba1 B4 Ba1 -167.7(2) . . . 4_565 ?
O11 Ba1 B4 Ba2 21.17(18) . . . . ?
O11 Ba1 B4 O3 139.0(5) . . . 1_655 ?
O11 Ba1 B4 O4 49.6(7) . . . . ?
O11 Ba1 B4 O6 -33.7(4) . . . . ?
O11 Ba1 B4 O10 -129.1(6) . . . 4_565 ?
O11 Ba2 O4 B2 -126.3(5) . . . . ?
O11 Ba2 O4 B4 4.3(5) . . . . ?
O11 Ba2 O5 B1 126.2(6) . . . . ?
O11 Ba2 O5 B3 -43.3(5) . . . . ?
O11 Ba2 O6 Ba1 -44.5(2) . . . . ?
O11 Ba2 O6 B3 89.8(5) . . . . ?
O11 Ba2 O6 B4 -150.2(5) . . . . ?
O11 Ba2 O9 Ba2 160.7(2) . . . 3_666 ?
O11 Ba2 O9 B2 48.6(6) . . . . ?
O11 Ba2 B2 O4 62.4(5) . . . . ?
O11 Ba2 B2 O9 -145.3(5) . . . . ?
O11 Ba2 B2 O1 -43.0(6) . . . 1_655 ?
O11 Ba2 B2 O13 141.0(10) . . . . ?
O11 Ba2 B3 O5 129.8(5) . . . . ?
O11 Ba2 B3 O6 -75.0(4) . . . . ?
O11 Ba2 B3 O7 -160.6(10) . . . 4_565 ?
O11 Ba2 B3 O8 31.8(4) . . . . ?
O11 Ba2 B4 Ba1 -73.7(15) . . . 4_565 ?
O11 Ba2 B4 Ba1 -22.11(19) . . . . ?
O11 Ba2 B4 O3 -73.3(5) . . . 1_655 ?
O11 Ba2 B4 O4 -175.8(5) . . . . ?
O11 Ba2 B4 O6 25.2(4) . . . . ?
O11 Ba2 B4 O10 109.8(9) . . . 4_565 ?
O12 Ba2 O4 B2 -47.0(6) 3_767 . . . ?
O12 Ba2 O4 B2 172.1(5) 1_455 . . . ?
O12 Ba2 O4 B4 -57.3(7) 1_455 . . . ?
O12 Ba2 O4 B4 83.6(6) 3_767 . . . ?
O12 Ba2 O5 B1 62.0(6) 1_455 . . . ?
O12 Ba2 O5 B1 82.1(7) 3_767 . . . ?
O12 Ba2 O5 B3 -87.4(5) 3_767 . . . ?
O12 Ba2 O5 B3 -107.5(5) 1_455 . . . ?
O12 Ba2 O6 Ba1 -85.4(2) 1_455 . . . ?
O12 Ba2 O6 Ba1 -21.6(3) 3_767 . . . ?
O12 Ba2 O6 B3 48.9(5) 1_455 . . . ?
O12 Ba2 O6 B3 112.7(5) 3_767 . . . ?
O12 Ba2 O6 B4 -127.3(4) 3_767 . . . ?
O12 Ba2 O6 B4 168.8(5) 1_455 . . . ?
O12 Ba2 O9 Ba2 -113.6(3) 3_767 . . 3_666 ?
O12 Ba2 O9 Ba2 -53.8(6) 1_455 . . 3_666 ?
O12 Ba2 O9 B2 -165.9(6) 1_455 . . . ?
O12 Ba2 O9 B2 134.3(5) 3_767 . . . ?
O12 Ba2 O11 Ba1 -122.3(3) 3_767 . . . ?
O12 Ba2 O11 Ba1 173.9(3) 1_455 . . . ?
O12 Ba2 B2 O4 150.6(4) 3_767 . . . ?
O12 Ba2 B2 O4 -40(2) 1_455 . . . ?
O12 Ba2 B2 O9 112(2) 1_455 . . . ?
O12 Ba2 B2 O9 -57.1(6) 3_767 . . . ?
O12 Ba2 B2 O1 -146(2) 1_455 . . 1_655 ?
O12 Ba2 B2 O1 45.2(7) 3_767 . . 1_655 ?
O12 Ba2 B2 O13 -130.8(10) 3_767 . . . ?
O12 Ba2 B2 O13 38(3) 1_455 . . . ?
O12 Ba2 B3 O5 70.9(5) 1_455 . . . ?
O12 Ba2 B3 O5 117.3(5) 3_767 . . . ?
O12 Ba2 B3 O6 -134.0(4) 1_455 . . . ?
O12 Ba2 B3 O6 -87.6(5) 3_767 . . . ?
O12 Ba2 B3 O7 140.4(9) 1_455 . . 4_565 ?
O12 Ba2 B3 O7 -173.1(8) 3_767 . . 4_565 ?
O12 Ba2 B3 O8 -27.2(5) 1_455 . . . ?
O12 Ba2 B3 O8 19.3(6) 3_767 . . . ?
O12 Ba2 B4 Ba1 -61.7(3) 1_455 . . . ?
O12 Ba2 B4 Ba1 26.4(4) 3_767 . . . ?
O12 Ba2 B4 Ba1 -113.3(14) 1_455 . . 4_565 ?
O12 Ba2 B4 Ba1 -25.1(16) 3_767 . . 4_565 ?
O12 Ba2 B4 O3 -112.9(5) 1_455 . . 1_655 ?
O12 Ba2 B4 O3 -24.8(6) 3_767 . . 1_655 ?
O12 Ba2 B4 O4 144.6(4) 1_455 . . . ?
O12 Ba2 B4 O4 -127.2(5) 3_767 . . . ?
O12 Ba2 B4 O6 -14.4(6) 1_455 . . . ?
O12 Ba2 B4 O6 73.7(5) 3_767 . . . ?
O12 Ba2 B4 O10 70.2(9) 1_455 . . 4_565 ?
O12 Ba2 B4 O10 158.3(7) 3_767 . . 4_565 ?
O12 N1 O16 Ba1 114.6(11) . . . . ?
O13 Ba2 O4 B2 76.8(5) 3_666 . . . ?
O13 Ba2 O4 B4 -152.6(5) 3_666 . . . ?
O13 Ba2 O5 B1 3.1(6) 3_666 . . . ?
O13 Ba2 O5 B3 -166.4(5) 3_666 . . . ?
O13 Ba2 O6 Ba1 -148.1(3) 3_666 . . . ?
O13 Ba2 O6 B3 -13.8(6) 3_666 . . . ?
O13 Ba2 O6 B4 106.1(5) 3_666 . . . ?
O13 Ba2 O9 Ba2 -38.3(3) 3_666 . . 3_666 ?
O13 Ba2 O9 B2 -150.3(5) 3_666 . . . ?
O13 Ba2 O11 Ba1 -178.21(18) 3_666 . . . ?
O13 Ba2 B2 O4 -118.6(4) 3_666 . . . ?
O13 Ba2 B2 O9 33.7(6) 3_666 . . . ?
O13 Ba2 B2 O1 136.0(5) 3_666 . . 1_655 ?
O13 Ba2 B2 O13 -40.0(12) 3_666 . . . ?
O13 Ba2 B3 O5 16.3(5) 3_666 . . . ?
O13 Ba2 B3 O6 171.5(4) 3_666 . . . ?
O13 Ba2 B3 O7 85.9(9) 3_666 . . 4_565 ?
O13 Ba2 B3 O8 -81.7(5) 3_666 . . . ?
O13 Ba2 B4 Ba1 144.7(13) 3_666 . . 4_565 ?
O13 Ba2 B4 Ba1 -163.7(3) 3_666 . . . ?
O13 Ba2 B4 O3 145.1(4) 3_666 . . 1_655 ?
O13 Ba2 B4 O4 42.6(7) 3_666 . . . ?
O13 Ba2 B4 O6 -116.4(5) 3_666 . . . ?
O13 Ba2 B4 O10 -31.8(11) 3_666 . . 4_565 ?
O15 Ba2 O4 B2 -26.6(5) 3_767 . . . ?
O15 Ba2 O4 B4 103.9(5) 3_767 . . . ?
O15 Ba2 O5 B1 173.6(10) 3_767 . . . ?
O15 Ba2 O5 B3 4.1(12) 3_767 . . . ?
O15 Ba2 O6 Ba1 30.0(3) 3_767 . . . ?
O15 Ba2 O6 B3 164.3(4) 3_767 . . . ?
O15 Ba2 O6 B4 -75.7(5) 3_767 . . . ?
O15 Ba2 O9 Ba2 -126.2(3) 3_767 . . 3_666 ?
O15 Ba2 O9 B2 121.7(5) 3_767 . . . ?
O15 Ba2 O11 Ba1 -85.3(2) 3_767 . . . ?
O15 Ba2 B2 O4 154.6(5) 3_767 . . . ?
O15 Ba2 B2 O9 -53.1(5) 3_767 . . . ?
O15 Ba2 B2 O1 49.1(6) 3_767 . . 1_655 ?
O15 Ba2 B2 O13 -126.9(11) 3_767 . . . ?
O15 Ba2 B3 O5 -178.7(4) 3_767 . . . ?
O15 Ba2 B3 O6 -23.5(6) 3_767 . . . ?
O15 Ba2 B3 O7 -109.1(9) 3_767 . . 4_565 ?
O15 Ba2 B3 O8 83.3(6) 3_767 . . . ?
O15 Ba2 B4 Ba1 17.3(15) 3_767 . . 4_565 ?
O15 Ba2 B4 Ba1 68.9(2) 3_767 . . . ?
O15 Ba2 B4 O3 17.7(6) 3_767 . . 1_655 ?
O15 Ba2 B4 O4 -84.8(5) 3_767 . . . ?
O15 Ba2 B4 O6 116.2(4) 3_767 . . . ?
O15 Ba2 B4 O10 -159.2(8) 3_767 . . 4_565 ?
O15 N1 O16 Ba1 -67.9(15) . . . . ?
O16 Ba1 O6 Ba2 -22.2(2) . . . . ?
O16 Ba1 O6 B3 -135.5(7) . . . . ?
O16 Ba1 O6 B4 76.7(5) . . . . ?
O16 Ba1 O2 Ba1 -28.8(5) . . . 4_565 ?
O16 Ba1 O10 B4 -136.2(5) . . . 4_566 ?
O16 Ba1 O10 B5 5.0(7) . . . . ?
O16 Ba1 O11 Ba2 55.0(3) . . . . ?
O16 Ba1 B4 Ba1 127.3(3) . . . 4_565 ?
O16 Ba1 B4 Ba2 -43.8(2) . . . . ?
O16 Ba1 B4 O3 74.0(5) . . . 1_655 ?
O16 Ba1 B4 O4 -15.3(7) . . . . ?
O16 Ba1 B4 O6 -98.7(5) . . . . ?
O16 Ba1 B4 O10 165.9(6) . . . 4_565 ?
B1 O5 B3 Ba2 -168.9(9) . . . . ?
B1 O5 B3 O6 168.5(7) . . . . ?
B1 O5 B3 O7 48.0(11) . . . 4_565 ?
B1 O5 B3 O8 -69.9(10) . . . . ?
B2 Ba2 O4 B4 130.6(7) . . . . ?
B2 Ba2 O5 B1 -115.3(6) . . . . ?
B2 Ba2 O5 B3 75.2(5) . . . . ?
B2 Ba2 O6 Ba1 100.7(3) . . . . ?
B2 Ba2 O6 B3 -125.0(5) . . . . ?
B2 Ba2 O6 B4 -5.1(5) . . . . ?
B2 Ba2 O9 Ba2 112.1(6) . . . 3_666 ?
B2 Ba2 O11 Ba1 0.7(3) . . . . ?
B2 Ba2 B3 O5 -104.4(5) . . . . ?
B2 Ba2 B3 O6 50.7(4) . . . . ?
B2 Ba2 B3 O7 -34.8(9) . . . 4_565 ?
B2 Ba2 B3 O8 157.6(5) . . . . ?
B2 Ba2 B4 Ba1 126.0(4) . . . . ?
B2 Ba2 B4 Ba1 74.4(15) . . . 4_565 ?
B2 Ba2 B4 O3 74.8(5) . . . 1_655 ?
B2 Ba2 B4 O4 -27.7(4) . . . . ?
B2 Ba2 B4 O6 173.3(6) . . . . ?
B2 Ba2 B4 O10 -102.1(9) . . . 4_565 ?
B2 O4 B4 Ba1 -56.2(10) . . . 4_565 ?
B2 O4 B4 Ba1 72.6(10) . . . . ?
B2 O4 B4 Ba2 109.4(8) . . . . ?
B2 O4 B4 O3 9.8(11) . . . 1_655 ?
B2 O4 B4 O6 128.8(8) . . . . ?
B2 O4 B4 O10 -108.6(9) . . . 4_565 ?
B2 O1 B1 O3 -1.4(13) 1_455 . . . ?
B2 O1 B1 O5 177.5(8) 1_455 . . . ?
B3 O5 B1 O3 16.2(14) . . . . ?
B3 O5 B1 O1 -162.7(8) . . . . ?
B3 O6 B4 Ba1 -95.4(7) . . . 4_565 ?
B3 O6 B4 Ba1 -151.6(8) . . . . ?
B3 O6 B4 Ba2 97.6(6) . . . . ?
B3 O6 B4 O3 -157.9(6) . . . 1_655 ?
B3 O6 B4 O4 80.0(9) . . . . ?
B3 O6 B4 O10 -43.2(9) . . . 4_565 ?
B3 O7 B5 Ba1 154.1(8) 4_566 . . 1_455 ?
B3 O7 B5 O8 171.1(7) 4_566 . . . ?
B3 O7 B5 O10 -11.0(12) 4_566 . . . ?
B3 O8 B5 Ba1 -161.1(10) . . . 1_455 ?
B3 O8 B5 O7 -177.5(8) . . . . ?
B3 O8 B5 O10 4.6(14) . . . . ?
B4 Ba1 O6 Ba2 -99.0(5) . . . . ?
B4 Ba1 O6 B3 147.8(9) . . . . ?
B4 Ba1 O2 Ba1 25.3(2) . . . 4_565 ?
B4 Ba1 O10 B4 154.2(5) . . . 4_566 ?
B4 Ba1 O10 B5 -64.7(6) . . . . ?
B4 Ba1 O11 Ba2 -26.2(2) . . . . ?
B4 Ba1 O16 N1 -177.0(12) . . . . ?
B4 Ba2 O4 B2 -130.6(7) . . . . ?
B4 Ba2 O5 B1 -148.3(7) . . . . ?
B4 Ba2 O5 B3 42.2(5) . . . . ?
B4 Ba2 O6 Ba1 105.7(5) . . . . ?
B4 Ba2 O6 B3 -120.0(6) . . . . ?
B4 Ba2 O9 Ba2 110.9(3) . . . 3_666 ?
B4 Ba2 O9 B2 -1.1(5) . . . . ?
B4 Ba2 O11 Ba1 26.0(2) . . . . ?
B4 Ba2 B2 O4 26.2(4) . . . . ?
B4 Ba2 B2 O9 178.5(7) . . . . ?
B4 Ba2 B2 O1 -79.2(6) . . . 1_655 ?
B4 Ba2 B2 O13 104.7(11) . . . . ?
B4 Ba2 B3 O5 -122.3(6) . . . . ?
B4 Ba2 B3 O6 32.8(4) . . . . ?
B4 Ba2 B3 O7 -52.8(8) . . . 4_565 ?
B4 Ba2 B3 O8 139.6(6) . . . . ?
B4 O3 B1 O5 175.8(7) 1_455 . . . ?
B4 O3 B1 O1 -5.4(12) 1_455 . . . ?
B4 O4 B2 Ba2 -112.2(8) . . . . ?
B4 O4 B2 O9 -135.4(8) . . . . ?
B4 O4 B2 O1 -15.5(12) . . . 1_655 ?
B4 O4 B2 O13 105.9(9) . . . . ?
B4 O6 B3 Ba2 -97.1(6) . . . . ?
B4 O6 B3 O5 -76.7(9) . . . . ?
B4 O6 B3 O7 42.6(9) . . . 4_565 ?
B4 O6 B3 O8 165.5(7) . . . . ?
B4 O10 B5 Ba1 -69(3) 4_566 . . 1_455 ?
B4 O10 B5 O7 11.9(12) 4_566 . . . ?
B4 O10 B5 O8 -170.4(7) 4_566 . . . ?
B5 Ba1 O6 Ba2 -106.7(3) 1_655 . . . ?
B5 Ba1 O6 B3 140.1(6) 1_655 . . . ?
B5 Ba1 O6 B4 -7.7(6) 1_655 . . . ?
B5 Ba1 O2 Ba1 -97.7(3) 1_655 . . 4_565 ?
B5 Ba1 O10 B4 32.0(5) 1_655 . . 4_566 ?
B5 Ba1 O10 B5 173.1(7) 1_655 . . . ?
B5 Ba1 O11 Ba2 94.7(4) 1_655 . . . ?
B5 Ba1 O16 N1 -61.9(12) 1_655 . . . ?
B5 Ba1 B4 Ba1 40.5(3) 1_655 . . 4_565 ?
B5 Ba1 B4 Ba2 -130.6(2) 1_655 . . . ?
B5 Ba1 B4 O3 -12.8(5) 1_655 . . 1_655 ?
B5 Ba1 B4 O4 -102.1(7) 1_655 . . . ?
B5 Ba1 B4 O6 174.5(4) 1_655 . . . ?
B5 Ba1 B4 O10 79.1(6) 1_655 . . 4_565 ?
B5 O8 B3 Ba2 -111.4(9) . . . . ?
B5 O8 B3 O5 -165.8(8) . . . . ?
B5 O8 B3 O6 -47.1(12) . . . . ?
B5 O8 B3 O7 76.5(11) . . . 4_565 ?
